data_7133458
loop_
_publ_author_name
'Maiti, Sandip'
'Parui, Nabin'
'Halder, Joydev'
'Dash, Jyotirmayee'

_publ_section_title
;
 Synthesis of triazole-fused tetracyclic spirooxindole derivatives
 <i>via</i> metal-free Huisgen cycloaddition.
;
_journal_issue 73
_journal_name_full 'Chemical communications (Cambridge, England)'
_journal_page_first 10009
_journal_page_last 10012
_journal_paper_doi 10.1039/d4cc02534b
_journal_volume 60
_journal_year 2024
_chemical_formula_moiety 'C17 H18 N4 O'
_chemical_formula_sum 'C17 H18 N4 O'
_chemical_formula_weight 294.35
_chemical_name_systematic Spirooxindole2
_space_group_crystal_system monoclinic
_space_group_IT_number 14
_space_group_name_Hall '-P 2ybc'
_space_group_name_H-M_alt 'P 1 21/c 1'
_atom_sites_solution_hydrogens mixed
_atom_sites_solution_primary iterative
_audit_creation_date 2024-02-05
_audit_creation_method
;
Olex2 1.5
(compiled 2022.04.07 svn.rca3783a0 for OlexSys, GUI svn.r6498)
;
_audit_update_record
;
2024-05-17 deposited with the CCDC.	2024-07-26 downloaded from the CCDC.
;
_cell_angle_alpha 90
_cell_angle_beta 106.630(18)
_cell_angle_gamma 90
_cell_formula_units_Z 4
_cell_length_a 9.422(4)
_cell_length_b 20.895(10)
_cell_length_c 7.919(4)
_cell_measurement_reflns_used 5827
_cell_measurement_temperature 229.07
_cell_measurement_theta_max 28.378
_cell_measurement_theta_min 2.272
_cell_volume 1493.8(12)
_computing_cell_refinement 'SAINT V8.38A (Bruker, 2018)'
_computing_data_reduction 'SAINT V8.38A (Bruker, 2018)'
_computing_molecular_graphics 'Olex2 1.5 (Dolomanov et al., 2009)'
_computing_publication_material 'Olex2 1.5 (Dolomanov et al., 2009)'
_computing_structure_refinement 'XL  (Sheldrick, 2008)'
_computing_structure_solution 'olex2.solve 1.5 (Bourhis et al., 2015)'
_diffrn_ambient_temperature 229.07
_diffrn_detector 'CCD area detector'
_diffrn_detector_area_resol_mean 5.6
_diffrn_detector_type 'Bruker SMART CCD 6000 area detector'
_diffrn_measured_fraction_theta_full 0.994
_diffrn_measured_fraction_theta_max 0.991
_diffrn_measurement_device 'three-circle diffractometer'
_diffrn_measurement_device_type 'Bruker SMART CCD 6000 area detector'
_diffrn_measurement_method '\w scans'
_diffrn_radiation_monochromator graphite
_diffrn_radiation_probe x-ray
_diffrn_radiation_type MoK\a
_diffrn_radiation_wavelength 0.71073
_diffrn_reflns_av_R_equivalents 0.1031
_diffrn_reflns_av_unetI/netI 0.0890
_diffrn_reflns_Laue_measured_fraction_full 0.994
_diffrn_reflns_Laue_measured_fraction_max 0.991
_diffrn_reflns_limit_h_max 12
_diffrn_reflns_limit_h_min -11
_diffrn_reflns_limit_k_max 27
_diffrn_reflns_limit_k_min -27
_diffrn_reflns_limit_l_max 10
_diffrn_reflns_limit_l_min -10
_diffrn_reflns_number 16226
_diffrn_reflns_point_group_measured_fraction_full 0.994
_diffrn_reflns_point_group_measured_fraction_max 0.991
_diffrn_reflns_theta_full 25.242
_diffrn_reflns_theta_max 28.388
_diffrn_reflns_theta_min 2.256
_diffrn_source 'sealed X-ray tube'
_diffrn_source_current 1.0
_diffrn_source_power 0.05
_diffrn_source_target Mo
_diffrn_source_voltage 50.0
_exptl_absorpt_coefficient_mu 0.085
_exptl_absorpt_correction_T_max 0.7457
_exptl_absorpt_correction_T_min 0.2696
_exptl_absorpt_correction_type multi-scan
_exptl_absorpt_process_details
;
SADABS-2016/2 (Bruker,2016/2) was used for absorption correction.
wR2(int) was 0.1690 before and 0.1211 after correction.
The Ratio of minimum to maximum transmission is 0.3615.
The \l/2 correction factor is Not present.
;
_exptl_crystal_colour 'clear light colourless'
_exptl_crystal_colour_lustre clear
_exptl_crystal_colour_modifier light
_exptl_crystal_colour_primary colourless
_exptl_crystal_density_diffrn 1.309
_exptl_crystal_description needle
_exptl_crystal_F_000 624
_exptl_crystal_size_max 0.22
_exptl_crystal_size_mid 0.16
_exptl_crystal_size_min 0.1
_refine_diff_density_max 0.324
_refine_diff_density_min -0.270
_refine_diff_density_rms 0.063
_refine_ls_extinction_method none
_refine_ls_goodness_of_fit_ref 1.032
_refine_ls_hydrogen_treatment mixed
_refine_ls_matrix_type full
_refine_ls_number_parameters 207
_refine_ls_number_reflns 3717
_refine_ls_number_restraints 0
_refine_ls_restrained_S_all 1.032
_refine_ls_R_factor_all 0.0904
_refine_ls_R_factor_gt 0.0672
_refine_ls_shift/su_max 0.000
_refine_ls_shift/su_mean 0.000
_refine_ls_structure_factor_coef Fsqd
_refine_ls_weighting_details 'w=1/[\s^2^(Fo^2^)+(0.0902P)^2^+0.4189P] where P=(Fo^2^+2Fc^2^)/3'
_refine_ls_weighting_scheme calc
_refine_ls_wR_factor_gt 0.1686
_refine_ls_wR_factor_ref 0.1874
_reflns_Friedel_coverage 0.000
_reflns_number_gt 2752
_reflns_number_total 3717
_reflns_threshold_expression 'I > 2\s(I)'
_cod_data_source_file d4cc02534b2.cif
_cod_data_source_block mo_jd260923_0m
_cod_depositor_comments 'Adding full bibliography for 7133457--7133458.cif.'
_cod_original_cell_volume 1493.7(13)
_cod_database_code 7133458
_shelx_shelxl_version_number 2016/6
_shelx_space_group_comment
;
The symmetry employed for this shelxl refinement is uniquely defined
by the following loop, which should always be used as a source of
symmetry information in preference to the above space-group names.
They are only intended as comments.
;
_shelx_estimated_absorpt_t_max 0.992
_shelx_estimated_absorpt_t_min 0.982
_olex2_refinement_description
;
1. Fixed Uiso
 At 1.2 times of:
  All C(H) groups, All C(H,H) groups
2.a Secondary CH2 refined with riding coordinates:
 C11(H11A,H11B), C9(H9A,H9B), C10(H10A,H10B), C12(H12A,H12B), C15(H15A,H15B)
2.b Aromatic/amide H refined with riding coordinates:
 C1(H1), C4(H4), C5(H5), C14(H14), C6(H6), C16(H16)
;
_olex2_submission_special_instructions 'No special instructions were received'

loop_
_space_group_symop_operation_xyz
'x, y, z'
'-x, y+1/2, -z+1/2'
'-x, -y, -z'
'x, -y-1/2, z-1/2'

loop_
_atom_site_label
_atom_site_type_symbol
_atom_site_fract_x
_atom_site_fract_y
_atom_site_fract_z
_atom_site_U_iso_or_equiv
_atom_site_adp_type
_atom_site_occupancy
_atom_site_site_symmetry_order
_atom_site_calc_flag
_atom_site_refinement_flags_posn
_atom_site_refinement_flags_adp
_atom_site_refinement_flags_occupancy
_atom_site_disorder_assembly
_atom_site_disorder_group
O2 O 0.26577(17) 0.49743(7) 0.3631(2) 0.0439(4) Uani 1 1 d . . . . .
N1 N 0.08112(17) 0.42885(7) 0.3889(2) 0.0275(4) Uani 1 1 d . . . . .
N2 N 0.59876(17) 0.36238(8) 0.8807(2) 0.0287(4) Uani 1 1 d . . . . .
N3 N 0.6511(2) 0.33324(9) 1.0398(2) 0.0374(4) Uani 1 1 d . . . . .
N4 N 0.5819(2) 0.35891(9) 1.1467(2) 0.0412(5) Uani 1 1 d . . . . .
C8 C 0.2244(2) 0.45038(9) 0.4291(3) 0.0286(4) Uani 1 1 d . . . . .
C2 C 0.2117(2) 0.35875(8) 0.6028(2) 0.0241(4) Uani 1 1 d . . . . .
C3 C 0.0708(2) 0.37374(8) 0.4897(2) 0.0253(4) Uani 1 1 d . . . . .
C11 C 0.4120(2) 0.44521(9) 0.7261(3) 0.0277(4) Uani 1 1 d . . . . .
H11A H 0.482963 0.472086 0.689175 0.033 Uiso 1 1 calc R U . . .
H11B H 0.342841 0.473706 0.761318 0.033 Uiso 1 1 calc R U . . .
C7 C 0.32402(19) 0.40462(8) 0.5664(2) 0.0244(4) Uani 1 1 d . . . . .
C1 C 0.2261(2) 0.30679(9) 0.7164(3) 0.0292(4) Uani 1 1 d . . . . .
H1 H 0.318785 0.296430 0.794607 0.035 Uiso 1 1 calc R U . . .
C4 C -0.0550(2) 0.33767(9) 0.4823(3) 0.0311(4) Uani 1 1 d . . . . .
H4 H -0.147869 0.348130 0.404636 0.037 Uiso 1 1 calc R U . . .
C13 C 0.4944(2) 0.40655(9) 0.8831(3) 0.0275(4) Uani 1 1 d . . . . .
C5 C -0.0366(2) 0.28485(9) 0.5965(3) 0.0335(5) Uani 1 1 d . . . . .
H5 H -0.118717 0.258969 0.594303 0.040 Uiso 1 1 calc R U . . .
C9 C 0.4283(2) 0.37195(9) 0.4709(2) 0.0292(4) Uani 1 1 d . . . . .
H9A H 0.366231 0.352487 0.362131 0.035 Uiso 1 1 calc R U . . .
H9B H 0.487262 0.405484 0.436517 0.035 Uiso 1 1 calc R U . . .
C14 C 0.4846(2) 0.40357(10) 1.0530(3) 0.0343(5) Uani 1 1 d . . . . .
H14 H 0.420678 0.428495 1.097998 0.041 Uiso 1 1 calc R U . . .
C6 C 0.1009(2) 0.27012(9) 0.7128(3) 0.0338(5) Uani 1 1 d . . . . .
H6 H 0.109817 0.235143 0.789740 0.041 Uiso 1 1 calc R U . . .
C10 C 0.5351(2) 0.32050(10) 0.5727(3) 0.0329(4) Uani 1 1 d . . . . .
H10A H 0.477299 0.287679 0.611922 0.039 Uiso 1 1 calc R U . . .
H10B H 0.582584 0.299966 0.491671 0.039 Uiso 1 1 calc R U . . .
C12 C 0.6565(2) 0.34446(10) 0.7335(3) 0.0342(5) Uani 1 1 d . . . . .
H12A H 0.731144 0.310825 0.772769 0.041 Uiso 1 1 calc R U . . .
H12B H 0.705192 0.381674 0.699272 0.041 Uiso 1 1 calc R U . . .
C15 C -0.0420(2) 0.45800(10) 0.2553(3) 0.0352(5) Uani 1 1 d . . . . .
H15A H -0.027309 0.504454 0.257573 0.042 Uiso 1 1 calc R U . . .
H15B H -0.133942 0.449596 0.285890 0.042 Uiso 1 1 calc R U . . .
C16 C -0.0596(3) 0.43423(10) 0.0710(3) 0.0404(5) Uani 1 1 d . . . . .
H16 H -0.139836 0.450610 -0.018393 0.048 Uiso 1 1 calc R U . . .
C17 C 0.0259(3) 0.39305(12) 0.0235(4) 0.0472(6) Uani 1 1 d . . . . .
H17A H 0.004(4) 0.3803(15) -0.101(5) 0.077(10) Uiso 1 1 d . . . . .
H17B H 0.111(3) 0.3727(12) 0.112(3) 0.044(7) Uiso 1 1 d . . . . .

loop_
_atom_site_aniso_label
_atom_site_aniso_U_11
_atom_site_aniso_U_22
_atom_site_aniso_U_33
_atom_site_aniso_U_23
_atom_site_aniso_U_13
_atom_site_aniso_U_12
O2 0.0391(8) 0.0360(8) 0.0530(10) 0.0181(7) 0.0074(7) -0.0066(6)
N1 0.0249(7) 0.0277(8) 0.0296(9) 0.0046(6) 0.0071(6) 0.0018(6)
N2 0.0250(8) 0.0323(8) 0.0301(9) 0.0046(6) 0.0102(6) 0.0023(6)
N3 0.0349(9) 0.0441(10) 0.0329(9) 0.0082(8) 0.0092(7) 0.0018(8)
N4 0.0433(10) 0.0493(11) 0.0325(10) 0.0042(8) 0.0134(8) 0.0017(8)
C8 0.0299(9) 0.0258(9) 0.0303(10) 0.0045(7) 0.0090(8) -0.0008(7)
C2 0.0263(9) 0.0208(8) 0.0277(9) -0.0012(6) 0.0117(7) -0.0009(6)
C3 0.0280(9) 0.0228(8) 0.0277(9) -0.0015(7) 0.0122(7) 0.0019(7)
C11 0.0261(9) 0.0226(8) 0.0346(10) -0.0017(7) 0.0091(8) 0.0006(7)
C7 0.0239(8) 0.0231(8) 0.0273(9) 0.0028(7) 0.0090(7) -0.0011(7)
C1 0.0311(9) 0.0259(9) 0.0328(10) 0.0031(7) 0.0128(8) 0.0012(7)
C4 0.0259(9) 0.0342(10) 0.0357(11) -0.0042(8) 0.0131(8) -0.0012(7)
C13 0.0263(9) 0.0264(9) 0.0312(10) -0.0029(7) 0.0104(8) -0.0038(7)
C5 0.0335(10) 0.0297(10) 0.0449(12) -0.0058(8) 0.0233(9) -0.0076(8)
C9 0.0295(9) 0.0337(10) 0.0274(10) -0.0009(7) 0.0129(8) -0.0019(8)
C14 0.0354(10) 0.0384(11) 0.0311(11) -0.0029(8) 0.0126(9) -0.0001(8)
C6 0.0405(11) 0.0257(9) 0.0409(11) 0.0045(8) 0.0206(9) -0.0021(8)
C10 0.0350(10) 0.0332(10) 0.0361(11) -0.0023(8) 0.0191(9) 0.0043(8)
C12 0.0275(9) 0.0419(11) 0.0384(11) 0.0042(9) 0.0178(9) 0.0085(8)
C15 0.0289(10) 0.0359(11) 0.0392(12) 0.0091(8) 0.0070(9) 0.0077(8)
C16 0.0390(11) 0.0362(11) 0.0384(12) 0.0062(9) -0.0012(9) -0.0058(9)
C17 0.0614(16) 0.0385(12) 0.0384(14) -0.0025(10) 0.0090(12) -0.0050(11)

loop_
_atom_type_symbol
_atom_type_description
_atom_type_scat_dispersion_real
_atom_type_scat_dispersion_imag
_atom_type_scat_source
C C 0.0033 0.0016 'International Tables Vol C Tables 4.2.6.8 and 6.1.1.4'
H H 0.0000 0.0000 'International Tables Vol C Tables 4.2.6.8 and 6.1.1.4'
N N 0.0061 0.0033 'International Tables Vol C Tables 4.2.6.8 and 6.1.1.4'
O O 0.0106 0.0060 'International Tables Vol C Tables 4.2.6.8 and 6.1.1.4'

loop_
_geom_angle_atom_site_label_1
_geom_angle_atom_site_label_2
_geom_angle_atom_site_label_3
_geom_angle
_geom_angle_site_symmetry_1
_geom_angle_site_symmetry_3
_geom_angle_publ_flag
C8 N1 C3 110.91(15) . . ?
C8 N1 C15 123.78(16) . . ?
C3 N1 C15 125.28(16) . . ?
N3 N2 C12 120.20(16) . . ?
C13 N2 N3 111.44(16) . . ?
C13 N2 C12 128.36(17) . . ?
N4 N3 N2 107.29(17) . . ?
N3 N4 C14 107.84(17) . . ?
O2 C8 N1 125.15(18) . . ?
O2 C8 C7 126.22(17) . . ?
N1 C8 C7 108.61(15) . . ?
C3 C2 C7 108.72(15) . . ?
C1 C2 C3 118.97(17) . . ?
C1 C2 C7 132.26(17) . . ?
C2 C3 N1 109.53(15) . . ?
C4 C3 N1 127.57(17) . . ?
C4 C3 C2 122.90(17) . . ?
H11A C11 H11B 107.6 . . ?
C7 C11 H11A 108.7 . . ?
C7 C11 H11B 108.7 . . ?
C13 C11 H11A 108.7 . . ?
C13 C11 H11B 108.7 . . ?
C13 C11 C7 114.24(16) . . ?
C8 C7 C11 108.08(15) . . ?
C8 C7 C9 105.65(15) . . ?
C2 C7 C8 102.03(14) . . ?
C2 C7 C11 115.44(15) . . ?
C2 C7 C9 112.76(15) . . ?
C11 C7 C9 111.81(15) . . ?
C2 C1 H1 120.4 . . ?
C2 C1 C6 119.22(18) . . ?
C6 C1 H1 120.4 . . ?
C3 C4 H4 121.6 . . ?
C3 C4 C5 116.83(18) . . ?
C5 C4 H4 121.6 . . ?
N2 C13 C11 124.22(17) . . ?
N2 C13 C14 103.59(17) . . ?
C14 C13 C11 132.15(18) . . ?
C4 C5 H5 119.4 . . ?
C6 C5 C4 121.26(18) . . ?
C6 C5 H5 119.4 . . ?
C7 C9 H9A 107.9 . . ?
C7 C9 H9B 107.9 . . ?
H9A C9 H9B 107.2 . . ?
C10 C9 C7 117.50(16) . . ?
C10 C9 H9A 107.9 . . ?
C10 C9 H9B 107.9 . . ?
N4 C14 C13 109.83(18) . . ?
N4 C14 H14 125.1 . . ?
C13 C14 H14 125.1 . . ?
C1 C6 H6 119.6 . . ?
C5 C6 C1 120.78(18) . . ?
C5 C6 H6 119.6 . . ?
C9 C10 H10A 108.4 . . ?
C9 C10 H10B 108.4 . . ?
H10A C10 H10B 107.5 . . ?
C12 C10 C9 115.43(17) . . ?
C12 C10 H10A 108.4 . . ?
C12 C10 H10B 108.4 . . ?
N2 C12 C10 112.67(16) . . ?
N2 C12 H12A 109.1 . . ?
N2 C12 H12B 109.1 . . ?
C10 C12 H12A 109.1 . . ?
C10 C12 H12B 109.1 . . ?
H12A C12 H12B 107.8 . . ?
N1 C15 H15A 108.7 . . ?
N1 C15 H15B 108.7 . . ?
N1 C15 C16 114.17(18) . . ?
H15A C15 H15B 107.6 . . ?
C16 C15 H15A 108.7 . . ?
C16 C15 H15B 108.7 . . ?
C15 C16 H16 116.9 . . ?
C17 C16 C15 126.2(2) . . ?
C17 C16 H16 116.9 . . ?
C16 C17 H17A 119.8(19) . . ?
C16 C17 H17B 121.4(15) . . ?
H17A C17 H17B 119(2) . . ?

loop_
_geom_bond_atom_site_label_1
_geom_bond_atom_site_label_2
_geom_bond_distance
_geom_bond_site_symmetry_2
_geom_bond_publ_flag
O2 C8 1.228(2) . ?
N1 C8 1.371(2) . ?
N1 C3 1.420(2) . ?
N1 C15 1.461(2) . ?
N2 N3 1.358(2) . ?
N2 C13 1.352(2) . ?
N2 C12 1.469(2) . ?
N3 N4 1.322(3) . ?
N4 C14 1.368(3) . ?
C8 C7 1.547(3) . ?
C2 C3 1.408(3) . ?
C2 C7 1.515(2) . ?
C2 C1 1.392(3) . ?
C3 C4 1.392(3) . ?
C11 H11A 0.9800 . ?
C11 H11B 0.9800 . ?
C11 C7 1.551(3) . ?
C11 C13 1.499(3) . ?
C7 C9 1.558(3) . ?
C1 H1 0.9400 . ?
C1 C6 1.400(3) . ?
C4 H4 0.9400 . ?
C4 C5 1.406(3) . ?
C13 C14 1.376(3) . ?
C5 H5 0.9400 . ?
C5 C6 1.392(3) . ?
C9 H9A 0.9800 . ?
C9 H9B 0.9800 . ?
C9 C10 1.535(3) . ?
C14 H14 0.9400 . ?
C6 H6 0.9400 . ?
C10 H10A 0.9800 . ?
C10 H10B 0.9800 . ?
C10 C12 1.531(3) . ?
C12 H12A 0.9800 . ?
C12 H12B 0.9800 . ?
C15 H15A 0.9800 . ?
C15 H15B 0.9800 . ?
C15 C16 1.504(3) . ?
C16 H16 0.9400 . ?
C16 C17 1.305(4) . ?
C17 H17A 0.98(4) . ?
C17 H17B 1.00(3) . ?

loop_
_geom_torsion_atom_site_label_1
_geom_torsion_atom_site_label_2
_geom_torsion_atom_site_label_3
_geom_torsion_atom_site_label_4
_geom_torsion
_geom_torsion_site_symmetry_1
_geom_torsion_site_symmetry_2
_geom_torsion_site_symmetry_3
_geom_torsion_site_symmetry_4
_geom_torsion_publ_flag
O2 C8 C7 C2 177.58(19) . . . . ?
O2 C8 C7 C11 55.5(3) . . . . ?
O2 C8 C7 C9 -64.4(2) . . . . ?
N1 C8 C7 C2 -3.93(19) . . . . ?
N1 C8 C7 C11 -126.04(16) . . . . ?
N1 C8 C7 C9 114.14(17) . . . . ?
N1 C3 C4 C5 -179.96(17) . . . . ?
N1 C15 C16 C17 -2.3(3) . . . . ?
N2 N3 N4 C14 0.8(2) . . . . ?
N2 C13 C14 N4 0.3(2) . . . . ?
N3 N2 C13 C11 -177.88(17) . . . . ?
N3 N2 C13 C14 0.2(2) . . . . ?
N3 N2 C12 C10 121.5(2) . . . . ?
N3 N4 C14 C13 -0.7(2) . . . . ?
C8 N1 C3 C2 1.0(2) . . . . ?
C8 N1 C3 C4 -178.23(18) . . . . ?
C8 N1 C15 C16 85.0(2) . . . . ?
C8 C7 C9 C10 -176.61(16) . . . . ?
C2 C3 C4 C5 0.9(3) . . . . ?
C2 C7 C9 C10 -66.0(2) . . . . ?
C2 C1 C6 C5 0.4(3) . . . . ?
C3 N1 C8 O2 -179.46(19) . . . . ?
C3 N1 C8 C7 2.0(2) . . . . ?
C3 N1 C15 C16 -92.7(2) . . . . ?
C3 C2 C7 C8 4.48(19) . . . . ?
C3 C2 C7 C11 121.40(17) . . . . ?
C3 C2 C7 C9 -108.38(17) . . . . ?
C3 C2 C1 C6 1.3(3) . . . . ?
C3 C4 C5 C6 0.8(3) . . . . ?
C11 C7 C9 C10 66.1(2) . . . . ?
C11 C13 C14 N4 178.16(19) . . . . ?
C7 C2 C3 N1 -3.6(2) . . . . ?
C7 C2 C3 C4 175.65(16) . . . . ?
C7 C2 C1 C6 -175.72(19) . . . . ?
C7 C11 C13 N2 58.5(2) . . . . ?
C7 C11 C13 C14 -119.0(2) . . . . ?
C7 C9 C10 C12 -66.4(2) . . . . ?
C1 C2 C3 N1 178.76(16) . . . . ?
C1 C2 C3 C4 -2.0(3) . . . . ?
C1 C2 C7 C8 -178.31(19) . . . . ?
C1 C2 C7 C11 -61.4(3) . . . . ?
C1 C2 C7 C9 68.8(3) . . . . ?
C4 C5 C6 C1 -1.5(3) . . . . ?
C13 N2 N3 N4 -0.6(2) . . . . ?
C13 N2 C12 C10 -58.6(3) . . . . ?
C13 C11 C7 C8 170.26(15) . . . . ?
C13 C11 C7 C2 56.8(2) . . . . ?
C13 C11 C7 C9 -73.9(2) . . . . ?
C9 C10 C12 N2 71.6(2) . . . . ?
C12 N2 N3 N4 179.28(17) . . . . ?
C12 N2 C13 C11 2.2(3) . . . . ?
C12 N2 C13 C14 -179.73(19) . . . . ?
C15 N1 C8 O2 2.6(3) . . . . ?
C15 N1 C8 C7 -175.92(17) . . . . ?
C15 N1 C3 C2 178.87(17) . . . . ?
C15 N1 C3 C4 -0.3(3) . . . . ?
